data_4342774
loop_
_publ_author_name
'Hansen, Christopher B.'
'Jordan, Richard F.'
'Hillhouse, Gregory L.'

_publ_section_title
;
 Protonolysis and amide exchange reactions of a three-coordinate cobalt
 amide complex supported by an N-heterocyclic carbene ligand.
;
_journal_issue 10
_journal_name_full 'Inorganic chemistry'
_journal_page_first 4603
_journal_page_last 4610
_journal_paper_doi 10.1021/ic502670x
_journal_volume 54
_journal_year 2015
_chemical_formula_moiety 'C33 H54 Cl Co N3 Si2'
_chemical_formula_sum 'C33 H54 Cl Co N3 Si2'
_chemical_formula_weight 643.35
_chemical_name_systematic
;
 ?
;
_space_group_crystal_system monoclinic
_space_group_IT_number 14
_space_group_name_Hall '-P 2ybc'
_space_group_name_H-M_alt 'P 1 21/c 1'
_symmetry_space_group_name_Hall '-P 2ybc'
_symmetry_space_group_name_H-M 'P 1 21/c 1'
_atom_sites_solution_hydrogens geom
_atom_sites_solution_primary direct
_atom_sites_solution_secondary difmap
_audit_creation_method SHELXL-2013
_cell_angle_alpha 90
_cell_angle_beta 101.804(2)
_cell_angle_gamma 90
_cell_formula_units_Z 4
_cell_length_a 10.7820(5)
_cell_length_b 17.8049(7)
_cell_length_c 19.6609(9)
_cell_measurement_reflns_used 120
_cell_measurement_temperature 100(2)
_cell_measurement_theta_max 16.21
_cell_measurement_theta_min 2.51
_cell_volume 3694.5(3)
_computing_cell_refinement 'SAINT V.8.27 (Bruker AXS Inc., 2012)'
_computing_data_collection 'APEX2 v.2013.10 (Bruker AXS Inc., 2013)'
_computing_data_reduction 'SAINT V.8.27 (Bruker AXS Inc., 2012)'
_computing_molecular_graphics
;
Mercury: visualization and analysis of crystal structures
C. F. Macrae, P. R. Edgington, P. McCabe, E. Pidcock, G. P. Shields, 
R. Taylor, M. Towler and J. van de Streek, J. Appl. Cryst., 39, 453-457, 2006 
;
_computing_publication_material 'APEX2 v.2014.7-1 (Bruker AXS Inc., 2014)'
_computing_structure_refinement 'SHELXL-2013 (Sheldrick, 2013)'
_computing_structure_solution 'SHELXL-2013 (Sheldrick, 2013)'
_diffrn_ambient_temperature 100(2)
_diffrn_detector_area_resol_mean 10.4167
_diffrn_measured_fraction_theta_full 1.000
_diffrn_measured_fraction_theta_max 0.999
_diffrn_measurement_device_type 'Bruker D8 Venture PHOTON 100 CMOS'
_diffrn_measurement_method 'omega and phi scans'
_diffrn_radiation_type MoK\a
_diffrn_radiation_wavelength 0.71073
_diffrn_reflns_av_R_equivalents 0.0708
_diffrn_reflns_av_unetI/netI 0.0304
_diffrn_reflns_laue_measured_fraction_full 1.000
_diffrn_reflns_laue_measured_fraction_max 0.999
_diffrn_reflns_limit_h_max 12
_diffrn_reflns_limit_h_min -12
_diffrn_reflns_limit_k_max 21
_diffrn_reflns_limit_k_min -20
_diffrn_reflns_limit_l_max 23
_diffrn_reflns_limit_l_min -23
_diffrn_reflns_number 79031
_diffrn_reflns_point_group_measured_fraction_full 1.000
_diffrn_reflns_point_group_measured_fraction_max 0.999
_diffrn_reflns_theta_full 25.242
_diffrn_reflns_theta_max 25.348
_diffrn_reflns_theta_min 2.116
_diffrn_source 'INCOATEC ImuS micro-focus source\'
_exptl_absorpt_coefficient_mu 0.626
_exptl_absorpt_correction_T_max 1.00000
_exptl_absorpt_correction_T_min 0.9099
_exptl_absorpt_correction_type multi-scan
_exptl_absorpt_process_details SADABS-2012/1
_exptl_crystal_colour Green
_exptl_crystal_density_diffrn 1.157
_exptl_crystal_description Needle
_exptl_crystal_F_000 1380
_exptl_crystal_size_max 0.181
_exptl_crystal_size_mid 0.132
_exptl_crystal_size_min 0.073
_exptl_transmission_factor_max 0.9998
_exptl_transmission_factor_min 0.9994
_refine_diff_density_max 0.375
_refine_diff_density_min -0.200
_refine_diff_density_rms 0.054
_refine_ls_extinction_method none
_refine_ls_goodness_of_fit_ref 0.847
_refine_ls_hydrogen_treatment constr
_refine_ls_matrix_type full
_refine_ls_number_parameters 375
_refine_ls_number_reflns 6747
_refine_ls_number_restraints 0
_refine_ls_restrained_S_all 0.847
_refine_ls_R_factor_all 0.0481
_refine_ls_R_factor_gt 0.0316
_refine_ls_shift/su_max 0.001
_refine_ls_shift/su_mean 0.000
_refine_ls_structure_factor_coef Fsqd
_refine_ls_weighting_details 'w=1/[\s^2^(Fo^2^)+(0.1000P)^2^] where P=(Fo^2^+2Fc^2^)/3'
_refine_ls_weighting_scheme calc
_refine_ls_wR_factor_gt 0.0981
_refine_ls_wR_factor_ref 0.1113
_reflns_Friedel_coverage 0.000
_reflns_number_gt 5464
_reflns_number_total 6747
_reflns_threshold_expression 'I > 2\s(I)'
_cod_data_source_file ic502670x_si_001.cif
_cod_data_source_block Compound_1
_cod_depositor_comments 'Adding full bibliography for 4342774--4342778.cif.'
_cod_database_code 4342774
_shelx_space_group_comment
;
The symmetry employed for this shelxl refinement is uniquely defined
by the following loop, which should always be used as a source of
symmetry information in preference to the above space-group names.
They are only intended as comments.
;
_shelx_estimated_absorpt_t_min 0.8950
_shelx_estimated_absorpt_t_max 0.9560
_shelxl_version_number 2013-4

loop_
_space_group_symop_operation_xyz
'x, y, z'
'-x, y+1/2, -z+1/2'
'-x, -y, -z'
'x, -y-1/2, z-1/2'

loop_
_atom_site_label
_atom_site_type_symbol
_atom_site_fract_x
_atom_site_fract_y
_atom_site_fract_z
_atom_site_U_iso_or_equiv
_atom_site_adp_type
_atom_site_occupancy
_atom_site_site_symmetry_order
_atom_site_calc_flag
_atom_site_refinement_flags_posn
_atom_site_refinement_flags_adp
Co1 Co 0.35481(2) 0.20297(2) 0.23233(2) 0.01311(10) Uani 1 1 d . .
Cl1 Cl 0.51160(5) 0.28710(3) 0.24814(3) 0.02466(15) Uani 1 1 d . .
Si1 Si 0.14515(5) 0.27705(3) 0.12763(3) 0.01562(15) Uani 1 1 d . .
Si2 Si 0.13866(5) 0.27816(3) 0.28363(3) 0.01775(15) Uani 1 1 d . .
N1 N 0.19113(15) 0.24796(9) 0.21198(9) 0.0162(4) Uani 1 1 d . .
N2 N 0.45533(15) 0.05275(9) 0.30090(8) 0.0123(4) Uani 1 1 d . .
N3 N 0.44482(15) 0.04737(9) 0.19156(8) 0.0133(4) Uani 1 1 d . .
C1 C 0.1526(2) 0.38123(12) 0.11724(13) 0.0280(5) Uani 1 1 d . .
H2 H 0.0878 0.4051 0.1384 0.042 Uiso 1 1 calc R U
H1 H 0.1374 0.3938 0.0677 0.042 Uiso 1 1 calc R U
H3 H 0.2366 0.3994 0.1402 0.042 Uiso 1 1 calc R U
C2 C -0.0194(2) 0.24738(15) 0.08702(13) 0.0307(6) Uani 1 1 d . .
H4 H -0.0276 0.1930 0.0923 0.046 Uiso 1 1 calc R U
H5 H -0.0370 0.2602 0.0375 0.046 Uiso 1 1 calc R U
H6 H -0.0798 0.2733 0.1099 0.046 Uiso 1 1 calc R U
C3 C 0.2555(2) 0.23669(13) 0.07559(11) 0.0232(5) Uani 1 1 d . .
H7 H 0.3430 0.2492 0.0977 0.035 Uiso 1 1 calc R U
H8 H 0.2360 0.2577 0.0285 0.035 Uiso 1 1 calc R U
H9 H 0.2456 0.1820 0.0732 0.035 Uiso 1 1 calc R U
C4 C 0.2521(2) 0.24607(13) 0.36324(11) 0.0247(5) Uani 1 1 d . .
H10 H 0.2561 0.1911 0.3637 0.037 Uiso 1 1 calc R U
H11 H 0.2232 0.2637 0.4046 0.037 Uiso 1 1 calc R U
H12 H 0.3364 0.2666 0.3632 0.037 Uiso 1 1 calc R U
C5 C -0.0232(2) 0.24189(16) 0.28613(14) 0.0365(6) Uani 1 1 d . .
H15 H -0.0855 0.2653 0.2488 0.055 Uiso 1 1 calc R U
H14 H -0.0440 0.2541 0.3311 0.055 Uiso 1 1 calc R U
H13 H -0.0251 0.1873 0.2797 0.055 Uiso 1 1 calc R U
C6 C 0.1316(3) 0.38312(13) 0.29119(13) 0.0325(6) Uani 1 1 d . .
H16 H 0.2121 0.4049 0.2852 0.049 Uiso 1 1 calc R U
H17 H 0.1164 0.3966 0.3371 0.049 Uiso 1 1 calc R U
H18 H 0.0625 0.4027 0.2552 0.049 Uiso 1 1 calc R U
C7 C 0.41784(18) 0.09380(11) 0.24180(10) 0.0124(4) Uani 1 1 d . .
C8 C 0.50274(19) -0.01675(11) 0.28738(11) 0.0171(4) Uani 1 1 d . .
H37 H 0.5337 -0.0548 0.3204 0.021 Uiso 1 1 calc R U
C9 C 0.49639(19) -0.01991(11) 0.21879(11) 0.0170(4) Uani 1 1 d . .
H36 H 0.5223 -0.0605 0.1936 0.020 Uiso 1 1 calc R U
C10 C 0.41945(19) 0.06219(11) 0.11794(10) 0.0149(4) Uani 1 1 d . .
C11 C 0.3106(2) 0.03007(11) 0.07756(11) 0.0183(5) Uani 1 1 d . .
C12 C 0.2898(2) 0.04244(12) 0.00648(11) 0.0246(5) Uani 1 1 d . .
H28 H 0.2159 0.0225 -0.0227 0.030 Uiso 1 1 calc R U
C13 C 0.3750(2) 0.08336(12) -0.02248(11) 0.0247(5) Uani 1 1 d . .
H27 H 0.3600 0.0901 -0.0714 0.030 Uiso 1 1 calc R U
C14 C 0.4815(2) 0.11443(12) 0.01877(11) 0.0216(5) Uani 1 1 d . .
H19 H 0.5386 0.1426 -0.0020 0.026 Uiso 1 1 calc R U
C15 C 0.50635(19) 0.10488(11) 0.09100(11) 0.0164(4) Uani 1 1 d . .
C16 C 0.62234(19) 0.13919(11) 0.13709(11) 0.0176(5) Uani 1 1 d . .
H20 H 0.6028 0.1458 0.1843 0.021 Uiso 1 1 calc R U
C17 C 0.7374(2) 0.08716(13) 0.14500(13) 0.0317(6) Uani 1 1 d . .
H22 H 0.7170 0.0386 0.1634 0.048 Uiso 1 1 calc R U
H21 H 0.8092 0.1098 0.1771 0.048 Uiso 1 1 calc R U
H23 H 0.7596 0.0797 0.0996 0.048 Uiso 1 1 calc R U
C18 C 0.6539(2) 0.21647(13) 0.11195(13) 0.0268(5) Uani 1 1 d . .
H24 H 0.6841 0.2112 0.0684 0.040 Uiso 1 1 calc R U
H26 H 0.7202 0.2398 0.1472 0.040 Uiso 1 1 calc R U
H25 H 0.5779 0.2480 0.1041 0.040 Uiso 1 1 calc R U
C19 C 0.2157(2) -0.01354(12) 0.10999(12) 0.0245(5) Uani 1 1 d . .
H35 H 0.2620 -0.0324 0.1562 0.029 Uiso 1 1 calc R U
C20 C 0.1613(3) -0.08190(14) 0.06709(15) 0.0433(7) Uani 1 1 d . .
H30 H 0.1083 -0.1108 0.0926 0.065 Uiso 1 1 calc R U
H29 H 0.2307 -0.1136 0.0584 0.065 Uiso 1 1 calc R U
H31 H 0.1098 -0.0652 0.0227 0.065 Uiso 1 1 calc R U
C21 C 0.1102(2) 0.03731(14) 0.12305(15) 0.0390(7) Uani 1 1 d . .
H32 H 0.1466 0.0790 0.1532 0.058 Uiso 1 1 calc R U
H34 H 0.0525 0.0086 0.1457 0.058 Uiso 1 1 calc R U
H33 H 0.0633 0.0572 0.0787 0.058 Uiso 1 1 calc R U
C22 C 0.44170(18) 0.07360(11) 0.36984(10) 0.0132(4) Uani 1 1 d . .
C23 C 0.33624(19) 0.04631(11) 0.39282(11) 0.0185(5) Uani 1 1 d . .
C24 C 0.3296(2) 0.06126(12) 0.46135(12) 0.0242(5) Uani 1 1 d . .
H47 H 0.2600 0.0428 0.4792 0.029 Uiso 1 1 calc R U
C25 C 0.4223(2) 0.10239(13) 0.50363(12) 0.0257(5) Uani 1 1 d . .
H46 H 0.4164 0.1117 0.5504 0.031 Uiso 1 1 calc R U
C26 C 0.5242(2) 0.13050(12) 0.47881(11) 0.0223(5) Uani 1 1 d . .
H45 H 0.5862 0.1600 0.5085 0.027 Uiso 1 1 calc R U
C27 C 0.53719(19) 0.11625(11) 0.41117(10) 0.0158(4) Uani 1 1 d . .
C28 C 0.65094(19) 0.14489(12) 0.38450(11) 0.0189(5) Uani 1 1 d . .
H44 H 0.6254 0.1484 0.3328 0.023 Uiso 1 1 calc R U
C29 C 0.7611(2) 0.08937(14) 0.40122(14) 0.0345(6) Uani 1 1 d . .
H38 H 0.7884 0.0846 0.4517 0.052 Uiso 1 1 calc R U
H40 H 0.8319 0.1077 0.3815 0.052 Uiso 1 1 calc R U
H39 H 0.7337 0.0403 0.3811 0.052 Uiso 1 1 calc R U
C30 C 0.6925(2) 0.22315(13) 0.41167(13) 0.0274(5) Uani 1 1 d . .
H42 H 0.6191 0.2568 0.4038 0.041 Uiso 1 1 calc R U
H41 H 0.7563 0.2425 0.3871 0.041 Uiso 1 1 calc R U
H43 H 0.7289 0.2204 0.4615 0.041 Uiso 1 1 calc R U
C31 C 0.2304(2) 0.00392(12) 0.34499(12) 0.0251(5) Uani 1 1 d . .
H48 H 0.2442 0.0090 0.2964 0.030 Uiso 1 1 calc R U
C32 C 0.2307(3) -0.07924(13) 0.36219(14) 0.0380(7) Uani 1 1 d . .
H51 H 0.3127 -0.1011 0.3590 0.057 Uiso 1 1 calc R U
H50 H 0.1631 -0.1045 0.3292 0.057 Uiso 1 1 calc R U
H49 H 0.2163 -0.0858 0.4095 0.057 Uiso 1 1 calc R U
C33 C 0.1011(3) 0.03742(16) 0.3472(2) 0.0671(12) Uani 1 1 d . .
H52 H 0.0374 0.0168 0.3089 0.101 Uiso 1 1 calc R U
H53 H 0.1045 0.0921 0.3424 0.101 Uiso 1 1 calc R U
H54 H 0.0782 0.0248 0.3916 0.101 Uiso 1 1 calc R U

loop_
_atom_site_aniso_label
_atom_site_aniso_U_11
_atom_site_aniso_U_22
_atom_site_aniso_U_33
_atom_site_aniso_U_23
_atom_site_aniso_U_13
_atom_site_aniso_U_12
Co1 0.01535(16) 0.00786(16) 0.01589(17) 0.00020(10) 0.00266(12) 0.00155(10)
Cl1 0.0230(3) 0.0124(3) 0.0376(3) -0.0019(2) 0.0038(2) -0.0042(2)
Si1 0.0145(3) 0.0144(3) 0.0183(3) 0.0020(2) 0.0042(2) 0.0027(2)
Si2 0.0191(3) 0.0173(3) 0.0172(3) -0.0011(2) 0.0045(2) 0.0040(2)
N1 0.0171(9) 0.0131(9) 0.0186(9) 0.0001(7) 0.0043(7) 0.0020(7)
N2 0.0154(8) 0.0096(8) 0.0119(9) -0.0005(7) 0.0025(7) -0.0013(7)
N3 0.0169(8) 0.0097(8) 0.0123(9) -0.0010(7) 0.0008(7) -0.0005(7)
C1 0.0344(13) 0.0202(12) 0.0327(14) 0.0059(10) 0.0146(11) 0.0071(10)
C2 0.0217(12) 0.0416(15) 0.0266(13) 0.0006(11) -0.0004(10) 0.0015(11)
C3 0.0279(12) 0.0225(12) 0.0212(12) 0.0019(9) 0.0094(10) 0.0058(10)
C4 0.0323(13) 0.0224(12) 0.0179(12) -0.0011(9) 0.0013(10) 0.0055(10)
C5 0.0265(13) 0.0526(18) 0.0326(15) 0.0002(13) 0.0110(11) 0.0018(12)
C6 0.0453(15) 0.0210(13) 0.0286(13) -0.0046(10) 0.0009(11) 0.0127(11)
C7 0.0127(10) 0.0098(10) 0.0142(10) -0.0005(8) 0.0016(8) -0.0029(8)
C8 0.0223(11) 0.0106(10) 0.0173(11) 0.0026(8) 0.0015(9) 0.0031(8)
C9 0.0238(11) 0.0080(10) 0.0192(11) -0.0004(8) 0.0043(9) 0.0043(8)
C10 0.0215(10) 0.0107(10) 0.0122(10) 0.0010(8) 0.0028(8) 0.0051(8)
C11 0.0232(11) 0.0126(10) 0.0173(11) -0.0014(8) 0.0001(9) 0.0042(9)
C12 0.0301(12) 0.0195(11) 0.0202(12) -0.0042(9) -0.0043(10) 0.0036(10)
C13 0.0381(13) 0.0231(12) 0.0121(11) 0.0002(9) 0.0032(10) 0.0094(10)
C14 0.0300(12) 0.0196(11) 0.0171(11) 0.0036(9) 0.0091(10) 0.0056(9)
C15 0.0219(11) 0.0106(10) 0.0176(11) 0.0000(8) 0.0061(9) 0.0052(8)
C16 0.0209(11) 0.0161(11) 0.0167(11) 0.0004(8) 0.0059(9) 0.0004(9)
C17 0.0274(13) 0.0227(12) 0.0398(15) -0.0044(11) -0.0052(11) 0.0038(10)
C18 0.0238(12) 0.0238(12) 0.0345(14) 0.0072(10) 0.0100(11) -0.0031(10)
C19 0.0271(12) 0.0206(12) 0.0227(12) 0.0009(9) -0.0020(10) -0.0052(10)
C20 0.0539(17) 0.0232(14) 0.0524(18) -0.0067(13) 0.0098(14) -0.0127(12)
C21 0.0333(14) 0.0279(14) 0.0593(19) -0.0029(13) 0.0179(13) -0.0062(11)
C22 0.0187(10) 0.0110(10) 0.0101(10) 0.0022(8) 0.0034(8) 0.0020(8)
C23 0.0190(11) 0.0121(10) 0.0253(12) 0.0058(9) 0.0065(9) 0.0028(8)
C24 0.0291(12) 0.0195(12) 0.0287(13) 0.0063(10) 0.0170(10) 0.0026(10)
C25 0.0420(14) 0.0226(12) 0.0156(11) 0.0029(9) 0.0130(10) 0.0078(10)
C26 0.0315(12) 0.0190(11) 0.0153(11) -0.0031(9) 0.0020(9) 0.0024(10)
C27 0.0211(11) 0.0107(10) 0.0157(11) 0.0002(8) 0.0037(9) 0.0028(8)
C28 0.0219(11) 0.0185(11) 0.0156(11) -0.0032(9) 0.0023(9) -0.0031(9)
C29 0.0264(13) 0.0284(13) 0.0517(17) 0.0012(12) 0.0146(12) 0.0048(11)
C30 0.0265(13) 0.0245(12) 0.0307(14) -0.0057(10) 0.0045(11) -0.0098(10)
C31 0.0217(12) 0.0236(12) 0.0297(13) 0.0075(10) 0.0043(10) -0.0052(10)
C32 0.0431(16) 0.0189(12) 0.0457(16) -0.0027(11) -0.0059(13) -0.0026(11)
C33 0.0236(14) 0.0254(15) 0.144(4) -0.0100(19) -0.0028(18) -0.0027(12)

loop_
_atom_type_symbol
_atom_type_description
_atom_type_scat_dispersion_real
_atom_type_scat_dispersion_imag
_atom_type_scat_source
C C 0.0033 0.0016 'International Tables Vol C Tables 4.2.6.8 and 6.1.1.4'
H H 0.0000 0.0000 'International Tables Vol C Tables 4.2.6.8 and 6.1.1.4'
N N 0.0061 0.0033 'International Tables Vol C Tables 4.2.6.8 and 6.1.1.4'
Si Si 0.0817 0.0704 'International Tables Vol C Tables 4.2.6.8 and 6.1.1.4'
Cl Cl 0.1484 0.1585 'International Tables Vol C Tables 4.2.6.8 and 6.1.1.4'
Co Co 0.3494 0.9721 'International Tables Vol C Tables 4.2.6.8 and 6.1.1.4'

loop_
_geom_angle_atom_site_label_1
_geom_angle_atom_site_label_2
_geom_angle_atom_site_label_3
_geom_angle
N1 Co1 C7 133.78(7)
N1 Co1 Cl1 112.94(5)
C7 Co1 Cl1 113.27(5)
N1 Si1 C3 108.92(9)
N1 Si1 C2 112.99(10)
C3 Si1 C2 108.27(11)
N1 Si1 C1 113.32(10)
C3 Si1 C1 105.99(11)
C2 Si1 C1 107.01(11)
N1 Si2 C4 108.92(10)
N1 Si2 C5 112.40(10)
C4 Si2 C5 109.07(11)
N1 Si2 C6 113.85(11)
C4 Si2 C6 105.57(11)
C5 Si2 C6 106.74(13)
Si2 N1 Si1 128.65(10)
Si2 N1 Co1 114.08(9)
Si1 N1 Co1 113.78(9)
C7 N2 C8 111.86(16)
C7 N2 C22 126.47(16)
C8 N2 C22 121.54(16)
C7 N3 C9 111.93(16)
C7 N3 C10 126.26(16)
C9 N3 C10 121.76(16)
Si1 C1 H2 109.5
Si1 C1 H1 109.5
H2 C1 H1 109.5
Si1 C1 H3 109.5
H2 C1 H3 109.5
H1 C1 H3 109.5
Si1 C2 H4 109.5
Si1 C2 H5 109.5
H4 C2 H5 109.5
Si1 C2 H6 109.5
H4 C2 H6 109.5
H5 C2 H6 109.5
Si1 C3 H7 109.5
Si1 C3 H8 109.5
H7 C3 H8 109.5
Si1 C3 H9 109.5
H7 C3 H9 109.5
H8 C3 H9 109.5
Si2 C4 H10 109.5
Si2 C4 H11 109.5
H10 C4 H11 109.5
Si2 C4 H12 109.5
H10 C4 H12 109.5
H11 C4 H12 109.5
Si2 C5 H15 109.5
Si2 C5 H14 109.5
H15 C5 H14 109.5
Si2 C5 H13 109.5
H15 C5 H13 109.5
H14 C5 H13 109.5
Si2 C6 H16 109.5
Si2 C6 H17 109.5
H16 C6 H17 109.5
Si2 C6 H18 109.5
H16 C6 H18 109.5
H17 C6 H18 109.5
N2 C7 N3 102.85(16)
N2 C7 Co1 128.29(14)
N3 C7 Co1 128.55(14)
C9 C8 N2 106.63(17)
C9 C8 H37 126.7
N2 C8 H37 126.7
C8 C9 N3 106.72(17)
C8 C9 H36 126.6
N3 C9 H36 126.6
C15 C10 C11 124.03(19)
C15 C10 N3 118.53(17)
C11 C10 N3 117.40(18)
C12 C11 C10 116.8(2)
C12 C11 C19 121.23(19)
C10 C11 C19 121.89(19)
C13 C12 C11 120.9(2)
C13 C12 H28 119.5
C11 C12 H28 119.5
C14 C13 C12 120.8(2)
C14 C13 H27 119.6
C12 C13 H27 119.6
C13 C14 C15 120.8(2)
C13 C14 H19 119.6
C15 C14 H19 119.6
C10 C15 C14 116.59(19)
C10 C15 C16 122.01(18)
C14 C15 C16 121.40(19)
C15 C16 C18 112.47(18)
C15 C16 C17 111.68(17)
C18 C16 C17 110.44(18)
C15 C16 H20 107.3
C18 C16 H20 107.3
C17 C16 H20 107.3
C16 C17 H22 109.5
C16 C17 H21 109.5
H22 C17 H21 109.5
C16 C17 H23 109.5
H22 C17 H23 109.5
H21 C17 H23 109.5
C16 C18 H24 109.5
C16 C18 H26 109.5
H24 C18 H26 109.5
C16 C18 H25 109.5
H24 C18 H25 109.5
H26 C18 H25 109.5
C21 C19 C11 110.96(18)
C21 C19 C20 110.6(2)
C11 C19 C20 112.9(2)
C21 C19 H35 107.3
C11 C19 H35 107.3
C20 C19 H35 107.3
C19 C20 H30 109.5
C19 C20 H29 109.5
H30 C20 H29 109.5
C19 C20 H31 109.5
H30 C20 H31 109.5
H29 C20 H31 109.5
C19 C21 H32 109.5
C19 C21 H34 109.5
H32 C21 H34 109.5
C19 C21 H33 109.5
H32 C21 H33 109.5
H34 C21 H33 109.5
C23 C22 C27 123.60(19)
C23 C22 N2 117.51(17)
C27 C22 N2 118.80(17)
C24 C23 C22 117.06(19)
C24 C23 C31 120.88(19)
C22 C23 C31 122.04(19)
C25 C24 C23 120.9(2)
C25 C24 H47 119.6
C23 C24 H47 119.6
C24 C25 C26 120.8(2)
C24 C25 H46 119.6
C26 C25 H46 119.6
C25 C26 C27 121.0(2)
C25 C26 H45 119.5
C27 C26 H45 119.5
C26 C27 C22 116.70(19)
C26 C27 C28 121.09(19)
C22 C27 C28 122.20(18)
C27 C28 C30 112.72(18)
C27 C28 C29 110.85(18)
C30 C28 C29 110.81(19)
C27 C28 H44 107.4
C30 C28 H44 107.4
C29 C28 H44 107.4
C28 C29 H38 109.5
C28 C29 H40 109.5
H38 C29 H40 109.5
C28 C29 H39 109.5
H38 C29 H39 109.5
H40 C29 H39 109.5
C28 C30 H42 109.5
C28 C30 H41 109.5
H42 C30 H41 109.5
C28 C30 H43 109.5
H42 C30 H43 109.5
H41 C30 H43 109.5
C32 C31 C23 112.27(18)
C32 C31 C33 109.6(2)
C23 C31 C33 111.3(2)
C32 C31 H48 107.9
C23 C31 H48 107.9
C33 C31 H48 107.9
C31 C32 H51 109.5
C31 C32 H50 109.5
H51 C32 H50 109.5
C31 C32 H49 109.5
H51 C32 H49 109.5
H50 C32 H49 109.5
C31 C33 H52 109.5
C31 C33 H53 109.5
H52 C33 H53 109.5
C31 C33 H54 109.5
H52 C33 H54 109.5
H53 C33 H54 109.5

loop_
_geom_bond_atom_site_label_1
_geom_bond_atom_site_label_2
_geom_bond_distance
Co1 N1 1.9046(17)
Co1 C7 2.0549(19)
Co1 Cl1 2.2324(6)
Si1 N1 1.7111(17)
Si1 C3 1.865(2)
Si1 C2 1.866(2)
Si1 C1 1.870(2)
Si2 N1 1.7086(18)
Si2 C4 1.868(2)
Si2 C5 1.871(2)
Si2 C6 1.877(2)
N2 C7 1.362(2)
N2 C8 1.385(3)
N2 C22 1.441(2)
N3 C7 1.364(2)
N3 C9 1.382(2)
N3 C10 1.442(2)
C1 H2 0.9800
C1 H1 0.9800
C1 H3 0.9800
C2 H4 0.9800
C2 H5 0.9800
C2 H6 0.9800
C3 H7 0.9800
C3 H8 0.9800
C3 H9 0.9800
C4 H10 0.9800
C4 H11 0.9800
C4 H12 0.9800
C5 H15 0.9800
C5 H14 0.9800
C5 H13 0.9800
C6 H16 0.9800
C6 H17 0.9800
C6 H18 0.9800
C8 C9 1.337(3)
C8 H37 0.9500
C9 H36 0.9500
C10 C15 1.392(3)
C10 C11 1.398(3)
C11 C12 1.387(3)
C11 C19 1.524(3)
C12 C13 1.384(3)
C12 H28 0.9500
C13 C14 1.379(3)
C13 H27 0.9500
C14 C15 1.401(3)
C14 H19 0.9500
C15 C16 1.515(3)
C16 C18 1.524(3)
C16 C17 1.530(3)
C16 H20 1.0000
C17 H22 0.9800
C17 H21 0.9800
C17 H23 0.9800
C18 H24 0.9800
C18 H26 0.9800
C18 H25 0.9800
C19 C21 1.517(3)
C19 C20 1.528(3)
C19 H35 1.0000
C20 H30 0.9800
C20 H29 0.9800
C20 H31 0.9800
C21 H32 0.9800
C21 H34 0.9800
C21 H33 0.9800
C22 C23 1.394(3)
C22 C27 1.398(3)
C23 C24 1.390(3)
C23 C31 1.522(3)
C24 C25 1.373(3)
C24 H47 0.9500
C25 C26 1.384(3)
C25 H46 0.9500
C26 C27 1.389(3)
C26 H45 0.9500
C27 C28 1.517(3)
C28 C30 1.526(3)
C28 C29 1.528(3)
C28 H44 1.0000
C29 H38 0.9800
C29 H40 0.9800
C29 H39 0.9800
C30 H42 0.9800
C30 H41 0.9800
C30 H43 0.9800
C31 C32 1.519(3)
C31 C33 1.526(3)
C31 H48 1.0000
C32 H51 0.9800
C32 H50 0.9800
C32 H49 0.9800
C33 H52 0.9800
C33 H53 0.9800
C33 H54 0.9800

loop_
_geom_torsion_atom_site_label_1
_geom_torsion_atom_site_label_2
_geom_torsion_atom_site_label_3
_geom_torsion_atom_site_label_4
_geom_torsion
C4 Si2 N1 Si1 -164.68(13)
C5 Si2 N1 Si1 74.34(16)
C6 Si2 N1 Si1 -47.19(17)
C4 Si2 N1 Co1 -7.32(13)
C5 Si2 N1 Co1 -128.30(12)
C6 Si2 N1 Co1 110.18(12)
C3 Si1 N1 Si2 169.83(12)
C2 Si1 N1 Si2 -69.81(16)
C1 Si1 N1 Si2 52.12(16)
C3 Si1 N1 Co1 12.40(13)
C2 Si1 N1 Co1 132.77(11)
C1 Si1 N1 Co1 -105.30(11)
C8 N2 C7 N3 -0.5(2)
C22 N2 C7 N3 -176.30(16)
C8 N2 C7 Co1 -174.48(14)
C22 N2 C7 Co1 9.7(3)
C9 N3 C7 N2 0.3(2)
C10 N3 C7 N2 177.62(17)
C9 N3 C7 Co1 174.28(14)
C10 N3 C7 Co1 -8.4(3)
C7 N2 C8 C9 0.5(2)
C22 N2 C8 C9 176.54(17)
N2 C8 C9 N3 -0.3(2)
C7 N3 C9 C8 0.0(2)
C10 N3 C9 C8 -177.47(18)
C7 N3 C10 C15 83.7(2)
C9 N3 C10 C15 -99.3(2)
C7 N3 C10 C11 -98.7(2)
C9 N3 C10 C11 78.4(2)
C15 C10 C11 C12 -0.2(3)
N3 C10 C11 C12 -177.67(18)
C15 C10 C11 C19 -177.48(19)
N3 C10 C11 C19 5.0(3)
C10 C11 C12 C13 1.4(3)
C19 C11 C12 C13 178.7(2)
C11 C12 C13 C14 -1.5(3)
C12 C13 C14 C15 0.4(3)
C11 C10 C15 C14 -0.9(3)
N3 C10 C15 C14 176.61(17)
C11 C10 C15 C16 179.35(19)
N3 C10 C15 C16 -3.2(3)
C13 C14 C15 C10 0.7(3)
C13 C14 C15 C16 -179.49(19)
C10 C15 C16 C18 -143.0(2)
C14 C15 C16 C18 37.2(3)
C10 C15 C16 C17 92.1(2)
C14 C15 C16 C17 -87.6(2)
C12 C11 C19 C21 -84.1(3)
C10 C11 C19 C21 93.1(2)
C12 C11 C19 C20 40.8(3)
C10 C11 C19 C20 -142.1(2)
C7 N2 C22 C23 95.6(2)
C8 N2 C22 C23 -79.8(2)
C7 N2 C22 C27 -87.8(2)
C8 N2 C22 C27 96.8(2)
C27 C22 C23 C24 -1.9(3)
N2 C22 C23 C24 174.57(17)
C27 C22 C23 C31 176.38(19)
N2 C22 C23 C31 -7.2(3)
C22 C23 C24 C25 1.2(3)
C31 C23 C24 C25 -177.07(19)
C23 C24 C25 C26 0.5(3)
C24 C25 C26 C27 -1.7(3)
C25 C26 C27 C22 1.0(3)
C25 C26 C27 C28 -178.0(2)
C23 C22 C27 C26 0.8(3)
N2 C22 C27 C26 -175.63(17)
C23 C22 C27 C28 179.83(19)
N2 C22 C27 C28 3.4(3)
C26 C27 C28 C30 -38.1(3)
C22 C27 C28 C30 142.8(2)
C26 C27 C28 C29 86.7(2)
C22 C27 C28 C29 -92.3(2)
C24 C23 C31 C32 -73.5(3)
C22 C23 C31 C32 108.3(2)
C24 C23 C31 C33 49.7(3)
C22 C23 C31 C33 -128.5(2)
